data_7224396
loop_
_publ_author_name
'Skoda, David'
'Styskalik, Ales'
'Moravec, Zdenek'
'Bezdicka, Petr'
'Babiak, Michal'
'Klementova, Mariana'
'Barnes, Craig'
'Pinkas, Jiri'

_publ_section_title
;
 Novel Non-hydrolytic Templated Sol-Gel Synthesis of Mesoporous
 Aluminosilicates and Their Use as Aminolysis Catalysts
;
_journal_name_full 'RSC Adv.'
_journal_paper_doi 10.1039/C5RA24563J
_journal_year 2016
_chemical_formula_sum 'C16 H45 Al N O5 Si4'
_chemical_formula_weight 470.87
_space_group_crystal_system monoclinic
_space_group_IT_number 14
_space_group_name_Hall '-P 2ybc'
_space_group_name_H-M_alt 'P 1 21/c 1'
_symmetry_space_group_name_Hall '-P 2ybc'
_symmetry_space_group_name_H-M 'P 1 21/c 1'
_atom_sites_solution_hydrogens geom
_audit_creation_method
;
by MiB
;
_audit_update_record
;
2015-11-16 deposited with the CCDC.
2016-02-24 downloaded from the CCDC.
;
_cell_angle_alpha 90
_cell_angle_beta 100.948(2)
_cell_angle_gamma 90
_cell_formula_units_Z 8
_cell_length_a 17.8823(3)
_cell_length_b 19.5954(3)
_cell_length_c 17.8056(3)
_cell_measurement_reflns_used 28712
_cell_measurement_temperature 120(2)
_cell_measurement_theta_max 30.4890
_cell_measurement_theta_min 2.5400
_cell_volume 6125.72(18)
_computing_cell_refinement
;
CrysAlisPro, Agilent Technologies,
Version 1.171.37.35 (release 13-08-2014 CrysAlis171 .NET)
(compiled Aug 13 2014,18:06:01)
;
_computing_data_collection
;
CrystalClear-SM Expert 2.0 r15 (Rigaku, 2011)
;
_computing_data_reduction
;
CrysAlisPro, Agilent Technologies,
Version 1.171.37.35 (release 13-08-2014 CrysAlis171 .NET)
(compiled Aug 13 2014,18:06:01)
;
_computing_structure_refinement 'SHELXL-2014/7 (Sheldrick, 2014)'
_diffrn_ambient_temperature 120(2)
_diffrn_measured_fraction_theta_full 0.998
_diffrn_measured_fraction_theta_max 0.998
_diffrn_measurement_device_type 'AFC11 (Right): Eulerian 3 circle'
_diffrn_measurement_method 'Profile data from \w-scans'
_diffrn_radiation_type 'Molybdenum K\a'
_diffrn_radiation_wavelength 0.71075
_diffrn_reflns_av_R_equivalents 0.0393
_diffrn_reflns_av_unetI/netI 0.0247
_diffrn_reflns_laue_measured_fraction_full 0.998
_diffrn_reflns_laue_measured_fraction_max 0.998
_diffrn_reflns_limit_h_max 21
_diffrn_reflns_limit_h_min -21
_diffrn_reflns_limit_k_max 23
_diffrn_reflns_limit_k_min -22
_diffrn_reflns_limit_l_max 21
_diffrn_reflns_limit_l_min -21
_diffrn_reflns_number 72044
_diffrn_reflns_point_group_measured_fraction_full 0.998
_diffrn_reflns_point_group_measured_fraction_max 0.998
_diffrn_reflns_theta_full 25.242
_diffrn_reflns_theta_max 25.681
_diffrn_reflns_theta_min 2.960
_diffrn_source 'Rotating Anode MicroMax-007HF DW 1.2 kW'
_diffrn_standards_decay_% 0(infinity)
_diffrn_standards_interval_count infinity
_diffrn_standards_number 0
_exptl_absorpt_coefficient_mu 0.243
_exptl_absorpt_correction_T_max 1.00000
_exptl_absorpt_correction_T_min 0.89066
_exptl_absorpt_correction_type multi-scan
_exptl_absorpt_process_details
;
CrysAlisPro, Agilent Technologies,
Version 1.171.37.35 (release 13-08-2014 CrysAlis171 .NET)
(compiled Aug 13 2014,18:06:01)
Empirical absorption correction using spherical harmonics,
 implemented in SCALE3 ABSPACK scaling algorithm.
;
_exptl_crystal_colour colourless
_exptl_crystal_density_diffrn 1.021
_exptl_crystal_description block
_exptl_crystal_F_000 2056
_exptl_crystal_size_max 0.120
_exptl_crystal_size_mid 0.120
_exptl_crystal_size_min 0.100
_refine_diff_density_max 0.667
_refine_diff_density_min -0.516
_refine_diff_density_rms 0.060
_refine_ls_extinction_method none
_refine_ls_goodness_of_fit_ref 1.042
_refine_ls_hydrogen_treatment constr
_refine_ls_matrix_type full
_refine_ls_number_parameters 673
_refine_ls_number_reflns 11625
_refine_ls_number_restraints 957
_refine_ls_restrained_S_all 1.052
_refine_ls_R_factor_all 0.0642
_refine_ls_R_factor_gt 0.0498
_refine_ls_shift/su_max 0.001
_refine_ls_shift/su_mean 0.000
_refine_ls_structure_factor_coef Fsqd
_refine_ls_weighting_details 'w=1/[\s^2^(Fo^2^)+(0.0797P)^2^+3.7918P] where P=(Fo^2^+2Fc^2^)/3'
_refine_ls_weighting_scheme calc
_refine_ls_wR_factor_gt 0.1379
_refine_ls_wR_factor_ref 0.1491
_reflns_Friedel_coverage 0.000
_reflns_number_gt 9324
_reflns_number_total 11625
_reflns_threshold_expression 'I > 2\s(I)'
_cod_data_source_file c5ra24563j2.cif
_cod_data_source_block skoda_DS_subl
_cod_database_code 7224396
_shelx_shelxl_version_number 2014/7
_shelx_space_group_comment
;
The symmetry employed for this shelxl refinement is uniquely defined
by the following loop, which should always be used as a source of
symmetry information in preference to the above space-group names.
They are only intended as comments.
;
_shelx_estimated_absorpt_t_min 0.971
_shelx_estimated_absorpt_t_max 0.976

loop_
_space_group_symop_operation_xyz
'x, y, z'
'-x, y+1/2, -z+1/2'
'-x, -y, -z'
'x, -y-1/2, z-1/2'

loop_
_atom_site_label
_atom_site_type_symbol
_atom_site_fract_x
_atom_site_fract_y
_atom_site_fract_z
_atom_site_U_iso_or_equiv
_atom_site_adp_type
_atom_site_occupancy
_atom_site_site_symmetry_order
_atom_site_calc_flag
_atom_site_refinement_flags_posn
_atom_site_refinement_flags_adp
_atom_site_refinement_flags_occupancy
_atom_site_disorder_assembly
_atom_site_disorder_group
Si1_1 Si 0.13854(4) 0.59587(4) -0.08260(4) 0.04564(19) Uani 1 1 d . U . . .
Si2_1 Si 0.38918(4) 0.54725(3) 0.18249(4) 0.04160(18) Uani 1 1 d . U . . .
Si3_1 Si 0.15072(4) 0.66324(4) 0.18411(4) 0.04201(18) Uani 1 1 d . U . . .
Si4_1 Si 0.38174(4) 0.70284(4) -0.01384(4) 0.04397(19) Uani 1 1 d . U . . .
Al1_1 Al 0.26335(4) 0.62609(3) 0.06907(4) 0.02981(16) Uani 1 1 d . U . . .
O1_1 O 0.19889(10) 0.58993(9) -0.00471(10) 0.0441(4) Uani 1 1 d . U . . .
O2_1 O 0.32011(9) 0.55777(8) 0.10995(9) 0.0368(4) Uani 1 1 d . U . . .
O3_1 O 0.21700(9) 0.66472(8) 0.13488(10) 0.0389(4) Uani 1 1 d . U . . .
O4_1 O 0.31808(10) 0.68915(8) 0.03716(10) 0.0416(4) Uani 1 1 d . U . . .
C1_1 C 0.18750(19) 0.58946(16) -0.16518(17) 0.0582(8) Uani 1 1 d . U . . .
H1A_1 H 0.1498 0.5921 -0.2129 0.087 Uiso 1 1 calc R U . . .
H1B_1 H 0.2146 0.5458 -0.1630 0.087 Uiso 1 1 calc R U . . .
H1C_1 H 0.2239 0.6271 -0.1633 0.087 Uiso 1 1 calc R U . . .
C2_1 C 0.0683(2) 0.5251(3) -0.0887(2) 0.0939(14) Uani 1 1 d . U . . .
H2A_1 H 0.0349 0.5256 -0.1391 0.141 Uiso 1 1 calc R U . . .
H2B_1 H 0.0376 0.5311 -0.0490 0.141 Uiso 1 1 calc R U . . .
H2C_1 H 0.0953 0.4814 -0.0811 0.141 Uiso 1 1 calc R U . . .
C3_1 C 0.0871(3) 0.6785(2) -0.0906(2) 0.0957(14) Uani 1 1 d . U . . .
H3A_1 H 0.0511 0.6804 -0.1394 0.144 Uiso 1 1 calc R U . . .
H3B_1 H 0.1237 0.7160 -0.0880 0.144 Uiso 1 1 calc R U . . .
H3C_1 H 0.0592 0.6828 -0.0484 0.144 Uiso 1 1 calc R U . . .
C4_1 C 0.40530(16) 0.62605(15) 0.24098(18) 0.0542(7) Uani 1 1 d . U . . .
H4A_1 H 0.4453 0.6178 0.2859 0.081 Uiso 1 1 calc R U . . .
H4B_1 H 0.3580 0.6389 0.2576 0.081 Uiso 1 1 calc R U . . .
H4C_1 H 0.4211 0.6630 0.2103 0.081 Uiso 1 1 calc R U . . .
C5_1 C 0.47873(18) 0.5249(2) 0.1490(2) 0.0768(11) Uani 1 1 d . U . . .
H5A_1 H 0.5200 0.5186 0.1933 0.115 Uiso 1 1 calc R U . . .
H5B_1 H 0.4921 0.5619 0.1169 0.115 Uiso 1 1 calc R U . . .
H5C_1 H 0.4712 0.4826 0.1193 0.115 Uiso 1 1 calc R U . . .
C6_1 C 0.3665(3) 0.47545(19) 0.2429(2) 0.0875(12) Uani 1 1 d . U . . .
H6A_1 H 0.4090 0.4686 0.2859 0.131 Uiso 1 1 calc R U . . .
H6B_1 H 0.3584 0.4337 0.2121 0.131 Uiso 1 1 calc R U . . .
H6C_1 H 0.3203 0.4863 0.2625 0.131 Uiso 1 1 calc R U . . .
C7_1 C 0.05968(16) 0.63142(18) 0.1267(2) 0.0646(9) Uani 1 1 d . U . . .
H7A_1 H 0.0217 0.6273 0.1595 0.097 Uiso 1 1 calc R U . . .
H7B_1 H 0.0680 0.5866 0.1052 0.097 Uiso 1 1 calc R U . . .
H7C_1 H 0.0414 0.6635 0.0850 0.097 Uiso 1 1 calc R U . . .
C8_1 C 0.1779(2) 0.6101(2) 0.2713(2) 0.0880(12) Uani 1 1 d . U . . .
H8A_1 H 0.1365 0.6105 0.3004 0.132 Uiso 1 1 calc R U . . .
H8B_1 H 0.2243 0.6286 0.3030 0.132 Uiso 1 1 calc R U . . .
H8C_1 H 0.1872 0.5631 0.2565 0.132 Uiso 1 1 calc R U . . .
C9_1 C 0.13330(18) 0.75115(18) 0.2160(2) 0.0684(9) Uani 1 1 d . U . . .
H9A_1 H 0.0950 0.7498 0.2487 0.103 Uiso 1 1 calc R U . . .
H9B_1 H 0.1148 0.7798 0.1712 0.103 Uiso 1 1 calc R U . . .
H9C_1 H 0.1809 0.7702 0.2449 0.103 Uiso 1 1 calc R U . . .
C10_1 C 0.3460(2) 0.76388(18) -0.09197(19) 0.0701(9) Uani 1 1 d . U . . .
H10A_1 H 0.3829 0.7673 -0.1261 0.105 Uiso 1 1 calc R U . . .
H10B_1 H 0.3392 0.8088 -0.0701 0.105 Uiso 1 1 calc R U . . .
H10C_1 H 0.2971 0.7477 -0.1210 0.105 Uiso 1 1 calc R U . . .
C11_1 C 0.4074(2) 0.62310(18) -0.0602(2) 0.0756(10) Uani 1 1 d . U . . .
H11A_1 H 0.4435 0.6339 -0.0936 0.113 Uiso 1 1 calc R U . . .
H11B_1 H 0.3614 0.6028 -0.0906 0.113 Uiso 1 1 calc R U . . .
H11C_1 H 0.4309 0.5907 -0.0208 0.113 Uiso 1 1 calc R U . . .
C12_1 C 0.4686(2) 0.7384(3) 0.0462(2) 0.0951(14) Uani 1 1 d . U . . .
H12A_1 H 0.5068 0.7471 0.0144 0.143 Uiso 1 1 calc R U . . .
H12B_1 H 0.4890 0.7057 0.0866 0.143 Uiso 1 1 calc R U . . .
H12C_1 H 0.4562 0.7812 0.0694 0.143 Uiso 1 1 calc R U . . .
Si1A_2 Si 0.3605(5) 0.4469(4) 0.5083(4) 0.0376(10) Uani 0.589(11) 1 d D U P A 1
C1A_2 C 0.3507(6) 0.5329(4) 0.4625(6) 0.059(2) Uani 0.589(11) 1 d D U P A 1
H1AA_2 H 0.3023 0.5354 0.4259 0.088 Uiso 0.589(11) 1 calc R U P A 1
H1AB_2 H 0.3930 0.5404 0.4356 0.088 Uiso 0.589(11) 1 calc R U P A 1
H1AC_2 H 0.3516 0.5680 0.5019 0.088 Uiso 0.589(11) 1 calc R U P A 1
C2A_2 C 0.4510(3) 0.4444(5) 0.5799(4) 0.077(3) Uani 0.589(11) 1 d D U P A 1
H2AA_2 H 0.4553 0.4004 0.6065 0.115 Uiso 0.589(11) 1 calc R U P A 1
H2AB_2 H 0.4511 0.4813 0.6171 0.115 Uiso 0.589(11) 1 calc R U P A 1
H2AC_2 H 0.4942 0.4502 0.5539 0.115 Uiso 0.589(11) 1 calc R U P A 1
C3A_2 C 0.3659(4) 0.3793(3) 0.4369(4) 0.0556(17) Uani 0.589(11) 1 d D U P A 1
H3AA_2 H 0.3696 0.3346 0.4620 0.083 Uiso 0.589(11) 1 calc R U P A 1
H3AB_2 H 0.4110 0.3868 0.4141 0.083 Uiso 0.589(11) 1 calc R U P A 1
H3AC_2 H 0.3201 0.3808 0.3968 0.083 Uiso 0.589(11) 1 calc R U P A 1
Si1B_2 Si 0.3631(7) 0.4616(5) 0.5123(7) 0.0377(14) Uani 0.411(11) 1 d D U P A 2
C1B_2 C 0.3273(7) 0.5272(7) 0.4397(8) 0.054(3) Uani 0.411(11) 1 d D U P A 2
H1BA_2 H 0.2880 0.5072 0.3998 0.081 Uiso 0.411(11) 1 calc R U P A 2
H1BB_2 H 0.3694 0.5440 0.4167 0.081 Uiso 0.411(11) 1 calc R U P A 2
H1BC_2 H 0.3054 0.5653 0.4640 0.081 Uiso 0.411(11) 1 calc R U P A 2
C2B_2 C 0.4365(5) 0.5024(7) 0.5865(5) 0.073(3) Uani 0.411(11) 1 d D U P A 2
H2BA_2 H 0.4542 0.4696 0.6276 0.109 Uiso 0.411(11) 1 calc R U P A 2
H2BB_2 H 0.4144 0.5422 0.6076 0.109 Uiso 0.411(11) 1 calc R U P A 2
H2BC_2 H 0.4795 0.5169 0.5635 0.109 Uiso 0.411(11) 1 calc R U P A 2
C3B_2 C 0.4070(9) 0.3922(5) 0.4663(8) 0.079(4) Uani 0.411(11) 1 d D U P A 2
H3BA_2 H 0.4219 0.3552 0.5032 0.118 Uiso 0.411(11) 1 calc R U P A 2
H3BB_2 H 0.4521 0.4096 0.4488 0.118 Uiso 0.411(11) 1 calc R U P A 2
H3BC_2 H 0.3703 0.3749 0.4225 0.118 Uiso 0.411(11) 1 calc R U P A 2
Si2_2 Si 0.11372(4) 0.39681(4) 0.67935(4) 0.03856(17) Uani 1 1 d . U . . .
Si3_2 Si 0.33877(4) 0.27453(4) 0.68784(4) 0.04330(19) Uani 1 1 d . U . . .
Si4_2 Si 0.11436(4) 0.34984(4) 0.40882(4) 0.04116(18) Uani 1 1 d . U . . .
Al1_2 Al 0.23127(4) 0.36905(3) 0.56756(4) 0.03083(17) Uani 1 1 d . U . . .
O1_2 O 0.29133(9) 0.43430(8) 0.55053(10) 0.0379(4) Uani 1 1 d . U . . .
O2_2 O 0.17201(10) 0.40708(9) 0.62208(11) 0.0482(5) Uani 1 1 d . U . . .
O3_2 O 0.28152(11) 0.30057(8) 0.61402(10) 0.0462(4) Uani 1 1 d . U . . .
O4_2 O 0.17995(10) 0.33654(9) 0.48252(10) 0.0440(4) Uani 1 1 d . U . . .
C4_2 C 0.16617(16) 0.39359(14) 0.78017(16) 0.0461(6) Uani 1 1 d . U . . .
H4A_2 H 0.1297 0.3893 0.8146 0.069 Uiso 1 1 calc R U . . .
H4B_2 H 0.1958 0.4356 0.7921 0.069 Uiso 1 1 calc R U . . .
H4C_2 H 0.2006 0.3542 0.7869 0.069 Uiso 1 1 calc R U . . .
C5_2 C 0.0576(2) 0.31652(17) 0.65913(18) 0.0660(9) Uani 1 1 d . U . . .
H5A_2 H 0.0209 0.3133 0.6935 0.099 Uiso 1 1 calc R U . . .
H5B_2 H 0.0921 0.2772 0.6673 0.099 Uiso 1 1 calc R U . . .
H5C_2 H 0.0302 0.3168 0.6059 0.099 Uiso 1 1 calc R U . . .
C6_2 C 0.04579(18) 0.46946(18) 0.67040(19) 0.0623(8) Uani 1 1 d . U . . .
H6A_2 H 0.0121 0.4640 0.7075 0.093 Uiso 1 1 calc R U . . .
H6B_2 H 0.0153 0.4704 0.6185 0.093 Uiso 1 1 calc R U . . .
H6C_2 H 0.0742 0.5123 0.6805 0.093 Uiso 1 1 calc R U . . .
C7_2 C 0.37509(17) 0.34718(19) 0.75210(18) 0.0652(9) Uani 1 1 d . U . . .
H7A_2 H 0.4068 0.3296 0.7991 0.098 Uiso 1 1 calc R U . . .
H7B_2 H 0.3320 0.3726 0.7649 0.098 Uiso 1 1 calc R U . . .
H7C_2 H 0.4055 0.3775 0.7261 0.098 Uiso 1 1 calc R U . . .
C8_2 C 0.2887(2) 0.21241(17) 0.7410(2) 0.0689(9) Uani 1 1 d . U . . .
H8A_2 H 0.3227 0.1991 0.7887 0.103 Uiso 1 1 calc R U . . .
H8B_2 H 0.2744 0.1719 0.7093 0.103 Uiso 1 1 calc R U . . .
H8C_2 H 0.2428 0.2337 0.7530 0.103 Uiso 1 1 calc R U . . .
C9_2 C 0.42114(19) 0.2295(2) 0.6590(2) 0.0765(10) Uani 1 1 d . U . . .
H9A_2 H 0.4550 0.2118 0.7047 0.115 Uiso 1 1 calc R U . . .
H9B_2 H 0.4493 0.2615 0.6325 0.115 Uiso 1 1 calc R U . . .
H9C_2 H 0.4023 0.1915 0.6248 0.115 Uiso 1 1 calc R U . . .
C10_2 C 0.02295(16) 0.37091(17) 0.43872(18) 0.0562(7) Uani 1 1 d . U . . .
H10A_2 H -0.0164 0.3793 0.3933 0.084 Uiso 1 1 calc R U . . .
H10B_2 H 0.0296 0.4119 0.4709 0.084 Uiso 1 1 calc R U . . .
H10C_2 H 0.0074 0.3326 0.4677 0.084 Uiso 1 1 calc R U . . .
C11_2 C 0.09713(19) 0.27208(18) 0.34826(19) 0.0658(9) Uani 1 1 d . U . . .
H11A_2 H 0.0555 0.2807 0.3049 0.099 Uiso 1 1 calc R U . . .
H11B_2 H 0.0833 0.2341 0.3787 0.099 Uiso 1 1 calc R U . . .
H11C_2 H 0.1435 0.2604 0.3293 0.099 Uiso 1 1 calc R U . . .
C12_2 C 0.1405(2) 0.41823(19) 0.3459(2) 0.0688(9) Uani 1 1 d . U . . .
H12A_2 H 0.0989 0.4245 0.3019 0.103 Uiso 1 1 calc R U . . .
H12B_2 H 0.1870 0.4052 0.3280 0.103 Uiso 1 1 calc R U . . .
H12C_2 H 0.1492 0.4610 0.3748 0.103 Uiso 1 1 calc R U . . .
O1_3 O 0.1513(3) 0.55584(19) 0.5133(3) 0.0672(17) Uani 0.513(6) 1 d D U P B 1
N1_3 N 0.2589(5) 0.6185(3) 0.6211(5) 0.0563(19) Uani 0.513(6) 1 d D U P B 1
C1O_3 C 0.1970(3) 0.6217(3) 0.5505(4) 0.0368(13) Uani 0.513(6) 1 d D U P B 1
C2_3 C 0.1772(4) 0.6849(3) 0.5067(5) 0.0575(17) Uani 0.513(6) 1 d D U P B 1
H2A_3 H 0.1992 0.7240 0.5374 0.086 Uiso 0.513(6) 1 calc R U P B 1
H2B_3 H 0.1217 0.6897 0.4943 0.086 Uiso 0.513(6) 1 calc R U P B 1
H2C_3 H 0.1975 0.6830 0.4594 0.086 Uiso 0.513(6) 1 calc R U P B 1
C3_3 C 0.2709(5) 0.5582(3) 0.6532(4) 0.069(2) Uani 0.513(6) 1 d D U P B 1
H3A_3 H 0.2949 0.5284 0.6205 0.104 Uiso 0.513(6) 1 calc R U P B 1
H3B_3 H 0.2223 0.5384 0.6599 0.104 Uiso 0.513(6) 1 calc R U P B 1
H3C_3 H 0.3046 0.5629 0.7032 0.104 Uiso 0.513(6) 1 calc R U P B 1
C4_3 C 0.2967(4) 0.6786(3) 0.6420(6) 0.070(2) Uani 0.513(6) 1 d D U P B 1
H4A_3 H 0.3333 0.6719 0.6899 0.105 Uiso 0.513(6) 1 calc R U P B 1
H4B_3 H 0.2600 0.7140 0.6493 0.105 Uiso 0.513(6) 1 calc R U P B 1
H4C_3 H 0.3239 0.6929 0.6018 0.105 Uiso 0.513(6) 1 calc R U P B 1
O1_4 O 0.3174(5) 0.5485(3) 0.7017(4) 0.109(3) Uani 0.487(6) 1 d D U P B 2
N1_4 N 0.2305(5) 0.6179(3) 0.5894(5) 0.0507(18) Uani 0.487(6) 1 d D U P B 2
C1O_4 C 0.2919(4) 0.6175(3) 0.6583(4) 0.0488(17) Uani 0.487(6) 1 d D U P B 2
C2_4 C 0.3363(5) 0.6827(3) 0.6897(4) 0.0582(18) Uani 0.487(6) 1 d D U P B 2
H2A_4 H 0.3155 0.7221 0.6588 0.087 Uiso 0.487(6) 1 calc R U P B 2
H2B_4 H 0.3903 0.6771 0.6871 0.087 Uiso 0.487(6) 1 calc R U P B 2
H2C_4 H 0.3313 0.6899 0.7429 0.087 Uiso 0.487(6) 1 calc R U P B 2
C3_4 C 0.1975(4) 0.5582(3) 0.5705(4) 0.0504(16) Uani 0.487(6) 1 d D U P B 2
H3A_4 H 0.1533 0.5531 0.5952 0.076 Uiso 0.487(6) 1 calc R U P B 2
H3B_4 H 0.2339 0.5214 0.5874 0.076 Uiso 0.487(6) 1 calc R U P B 2
H3C_4 H 0.1808 0.5559 0.5148 0.076 Uiso 0.487(6) 1 calc R U P B 2
C4_4 C 0.2119(6) 0.6786(3) 0.5494(5) 0.073(2) Uani 0.487(6) 1 d D U P B 2
H4A_4 H 0.2008 0.6691 0.4944 0.110 Uiso 0.487(6) 1 calc R U P B 2
H4B_4 H 0.2549 0.7103 0.5610 0.110 Uiso 0.487(6) 1 calc R U P B 2
H4C_4 H 0.1671 0.6989 0.5647 0.110 Uiso 0.487(6) 1 calc R U P B 2
O1_5 O 0.1707(2) 0.05085(17) 0.6040(3) 0.0714(15) Uani 0.566(5) 1 d D U P C 1
N1_5 N 0.2510(4) 0.1206(3) 0.5151(4) 0.0488(15) Uani 0.566(5) 1 d D U P C 1
C1O_5 C 0.1890(3) 0.1166(3) 0.5587(3) 0.0351(12) Uani 0.566(5) 1 d D U P C 1
C2_5 C 0.1386(4) 0.1757(3) 0.5642(6) 0.080(3) Uani 0.566(5) 1 d D U P C 1
H2A_5 H 0.1596 0.2166 0.5440 0.121 Uiso 0.566(5) 1 calc R U P C 1
H2B_5 H 0.1351 0.1833 0.6178 0.121 Uiso 0.566(5) 1 calc R U P C 1
H2C_5 H 0.0877 0.1665 0.5342 0.121 Uiso 0.566(5) 1 calc R U P C 1
C3_5 C 0.2945(2) 0.06519(19) 0.5162(3) 0.0365(11) Uani 0.566(5) 1 d D U P C 1
H3A_5 H 0.3063 0.0578 0.4653 0.055 Uiso 0.566(5) 1 calc R U P C 1
H3B_5 H 0.2673 0.0254 0.5309 0.055 Uiso 0.566(5) 1 calc R U P C 1
H3C_5 H 0.3420 0.0717 0.5533 0.055 Uiso 0.566(5) 1 calc R U P C 1
C4_5 C 0.2631(4) 0.1817(3) 0.4753(4) 0.0567(16) Uani 0.566(5) 1 d D U P C 1
H4A_5 H 0.3108 0.1779 0.4561 0.085 Uiso 0.566(5) 1 calc R U P C 1
H4B_5 H 0.2663 0.2207 0.5103 0.085 Uiso 0.566(5) 1 calc R U P C 1
H4C_5 H 0.2207 0.1885 0.4323 0.085 Uiso 0.566(5) 1 calc R U P C 1
O1_6 O 0.3450(3) 0.0652(2) 0.4789(3) 0.0601(17) Uani 0.434(5) 1 d D U P C 2
N1_6 N 0.2201(5) 0.1182(3) 0.5368(5) 0.0483(19) Uani 0.434(5) 1 d D U P C 2
C1O_6 C 0.2824(4) 0.1263(3) 0.4899(4) 0.0389(16) Uani 0.434(5) 1 d D U P C 2
C2_6 C 0.2976(5) 0.1941(4) 0.4560(5) 0.0539(19) Uani 0.434(5) 1 d D U P C 2
H2A_6 H 0.2644 0.2289 0.4719 0.081 Uiso 0.434(5) 1 calc R U P C 2
H2B_6 H 0.2871 0.1907 0.4000 0.081 Uiso 0.434(5) 1 calc R U P C 2
H2C_6 H 0.3510 0.2069 0.4739 0.081 Uiso 0.434(5) 1 calc R U P C 2
C3_6 C 0.2216(4) 0.0604(3) 0.5741(4) 0.0406(15) Uani 0.434(5) 1 d D U P C 2
H3A_6 H 0.2119 0.0691 0.6256 0.061 Uiso 0.434(5) 1 calc R U P C 2
H3B_6 H 0.2717 0.0390 0.5778 0.061 Uiso 0.434(5) 1 calc R U P C 2
H3C_6 H 0.1822 0.0298 0.5468 0.061 Uiso 0.434(5) 1 calc R U P C 2
C4_6 C 0.1665(5) 0.1721(4) 0.5378(5) 0.057(2) Uani 0.434(5) 1 d D U P C 2
H4A_6 H 0.1188 0.1532 0.5482 0.085 Uiso 0.434(5) 1 calc R U P C 2
H4B_6 H 0.1568 0.1951 0.4880 0.085 Uiso 0.434(5) 1 calc R U P C 2
H4C_6 H 0.1872 0.2049 0.5778 0.085 Uiso 0.434(5) 1 calc R U P C 2

loop_
_atom_site_aniso_label
_atom_site_aniso_U_11
_atom_site_aniso_U_22
_atom_site_aniso_U_33
_atom_site_aniso_U_23
_atom_site_aniso_U_13
_atom_site_aniso_U_12
Si1_1 0.0397(4) 0.0532(4) 0.0424(4) -0.0008(3) 0.0036(3) -0.0032(3)
Si2_1 0.0395(4) 0.0336(4) 0.0481(4) -0.0036(3) -0.0007(3) 0.0064(3)
Si3_1 0.0327(4) 0.0523(4) 0.0441(4) -0.0015(3) 0.0151(3) -0.0012(3)
Si4_1 0.0392(4) 0.0441(4) 0.0531(4) 0.0029(3) 0.0203(3) -0.0056(3)
Al1_1 0.0279(3) 0.0238(3) 0.0389(4) -0.0006(3) 0.0094(3) -0.0010(2)
O1_1 0.0426(10) 0.0379(9) 0.0472(10) -0.0021(8) -0.0029(8) -0.0039(8)
O2_1 0.0350(9) 0.0298(8) 0.0437(9) -0.0032(7) 0.0028(7) 0.0028(7)
O3_1 0.0341(9) 0.0367(9) 0.0497(10) -0.0038(7) 0.0177(8) 0.0003(7)
O4_1 0.0412(9) 0.0361(9) 0.0524(10) 0.0017(8) 0.0214(8) -0.0053(7)
C1_1 0.072(2) 0.0512(17) 0.0537(17) -0.0054(14) 0.0179(15) -0.0117(15)
C2_1 0.080(3) 0.142(4) 0.059(2) -0.015(2) 0.0124(19) -0.067(3)
C3_1 0.101(3) 0.116(3) 0.075(2) 0.033(2) 0.030(2) 0.062(3)
C4_1 0.0436(15) 0.0591(17) 0.0570(17) -0.0206(14) 0.0018(13) 0.0020(13)
C5_1 0.0472(17) 0.091(3) 0.085(2) -0.037(2) -0.0051(16) 0.0252(17)
C6_1 0.108(3) 0.062(2) 0.080(2) 0.0258(19) -0.015(2) -0.010(2)
C7_1 0.0402(15) 0.082(2) 0.075(2) -0.0228(18) 0.0205(15) -0.0152(15)
C8_1 0.074(2) 0.119(3) 0.076(2) 0.039(2) 0.028(2) 0.001(2)
C9_1 0.0513(18) 0.083(2) 0.074(2) -0.0339(18) 0.0200(16) 0.0035(16)
C10_1 0.090(3) 0.0600(19) 0.067(2) 0.0152(16) 0.0327(19) -0.0005(17)
C11_1 0.078(2) 0.073(2) 0.085(2) -0.0026(18) 0.038(2) 0.0237(18)
C12_1 0.057(2) 0.141(4) 0.090(3) -0.007(3) 0.0198(19) -0.046(2)
Si1A_2 0.0298(11) 0.045(2) 0.0402(14) 0.0084(15) 0.0118(9) -0.0003(15)
C1A_2 0.063(6) 0.052(3) 0.068(6) 0.007(3) 0.030(4) -0.009(3)
C2A_2 0.036(3) 0.130(7) 0.064(4) 0.017(4) 0.009(2) -0.020(3)
C3A_2 0.060(4) 0.057(3) 0.056(3) 0.001(3) 0.027(3) 0.019(3)
Si1B_2 0.0304(17) 0.041(3) 0.0452(18) 0.0011(19) 0.0156(12) 0.001(2)
C1B_2 0.033(5) 0.066(6) 0.063(7) 0.025(5) 0.007(4) -0.006(4)
C2B_2 0.042(4) 0.115(9) 0.064(5) -0.009(5) 0.017(3) -0.020(5)
C3B_2 0.091(8) 0.064(5) 0.097(8) -0.003(5) 0.057(7) 0.010(5)
Si2_2 0.0339(4) 0.0395(4) 0.0451(4) 0.0021(3) 0.0146(3) 0.0007(3)
Si3_2 0.0366(4) 0.0500(4) 0.0443(4) 0.0120(3) 0.0100(3) 0.0138(3)
Si4_2 0.0343(4) 0.0450(4) 0.0435(4) -0.0006(3) 0.0057(3) 0.0005(3)
Al1_2 0.0290(3) 0.0244(3) 0.0398(4) 0.0027(3) 0.0083(3) 0.0010(3)
O1_2 0.0360(9) 0.0315(8) 0.0500(10) -0.0007(7) 0.0181(8) -0.0035(7)
O2_2 0.0454(10) 0.0481(10) 0.0577(11) 0.0014(9) 0.0267(9) 0.0028(8)
O3_2 0.0515(11) 0.0306(9) 0.0512(10) 0.0062(8) -0.0039(9) 0.0047(8)
O4_2 0.0392(9) 0.0414(10) 0.0484(10) -0.0036(8) 0.0005(8) 0.0002(7)
C4_2 0.0471(15) 0.0407(14) 0.0508(15) -0.0005(12) 0.0099(12) 0.0016(11)
C5_2 0.073(2) 0.068(2) 0.0539(18) 0.0053(15) 0.0060(16) -0.0281(17)
C6_2 0.0517(17) 0.075(2) 0.0628(19) 0.0072(16) 0.0172(15) 0.0243(15)
C7_2 0.0421(16) 0.096(2) 0.0549(18) -0.0088(17) 0.0030(14) -0.0042(16)
C8_2 0.084(2) 0.0539(18) 0.077(2) 0.0213(16) 0.0352(19) 0.0154(16)
C9_2 0.0567(19) 0.101(3) 0.076(2) 0.009(2) 0.0230(17) 0.0338(19)
C10_2 0.0443(15) 0.071(2) 0.0539(17) 0.0067(15) 0.0104(13) 0.0116(14)
C11_2 0.0539(18) 0.075(2) 0.066(2) -0.0199(17) 0.0043(15) -0.0033(16)
C12_2 0.060(2) 0.079(2) 0.069(2) 0.0204(18) 0.0158(17) 0.0032(17)
O1_3 0.062(3) 0.035(2) 0.117(4) 0.018(2) 0.049(3) 0.0130(18)
N1_3 0.064(5) 0.044(3) 0.070(6) -0.006(3) 0.038(4) 0.000(3)
C1O_3 0.039(3) 0.030(3) 0.044(3) 0.001(2) 0.013(2) 0.002(2)
C2_3 0.055(4) 0.035(3) 0.086(5) 0.005(3) 0.022(3) -0.003(3)
C3_3 0.083(5) 0.049(3) 0.068(4) 0.014(3) -0.005(4) -0.010(3)
C4_3 0.061(4) 0.028(3) 0.132(7) -0.012(3) 0.044(4) -0.004(3)
O1_4 0.177(7) 0.067(3) 0.088(5) -0.007(3) 0.043(5) -0.002(4)
N1_4 0.064(5) 0.036(3) 0.063(5) 0.003(3) 0.040(3) 0.007(3)
C1O_4 0.054(4) 0.054(4) 0.037(3) -0.001(3) 0.005(3) 0.009(3)
C2_4 0.080(5) 0.043(3) 0.048(4) 0.009(3) 0.003(3) 0.010(3)
C3_4 0.068(4) 0.031(3) 0.049(3) 0.007(2) 0.005(3) 0.000(2)
C4_4 0.110(7) 0.030(3) 0.081(5) 0.008(3) 0.024(5) 0.003(4)
O1_5 0.062(3) 0.0337(18) 0.113(4) -0.0166(19) 0.003(2) 0.0094(17)
N1_5 0.054(4) 0.033(2) 0.051(4) -0.007(2) -0.012(3) 0.002(2)
C1O_5 0.028(2) 0.029(2) 0.052(3) -0.0034(19) 0.017(2) 0.0026(18)
C2_5 0.069(4) 0.032(3) 0.150(8) 0.000(4) 0.045(5) 0.010(3)
C3_5 0.039(2) 0.0233(19) 0.050(3) -0.0029(17) 0.013(2) 0.0007(16)
C4_5 0.058(4) 0.034(3) 0.072(4) 0.012(2) -0.003(3) 0.001(3)
O1_6 0.097(4) 0.029(2) 0.050(3) 0.0092(19) 0.004(3) -0.009(2)
N1_6 0.058(6) 0.026(3) 0.052(5) -0.008(3) -0.009(3) 0.003(3)
C1O_6 0.039(4) 0.041(3) 0.040(4) 0.001(2) 0.016(3) 0.001(3)
C2_6 0.067(5) 0.041(4) 0.057(4) 0.004(3) 0.022(4) 0.015(3)
C3_6 0.041(3) 0.029(3) 0.054(3) -0.004(2) 0.015(3) -0.001(2)
C4_6 0.062(5) 0.033(3) 0.066(5) -0.015(3) -0.012(4) 0.014(3)

loop_
_atom_type_symbol
_atom_type_description
_atom_type_scat_dispersion_real
_atom_type_scat_dispersion_imag
_atom_type_scat_source
C C 0.0033 0.0016 'International Tables Vol C Tables 4.2.6.8 and 6.1.1.4'
H H 0.0000 0.0000 'International Tables Vol C Tables 4.2.6.8 and 6.1.1.4'
N N 0.0061 0.0033 'International Tables Vol C Tables 4.2.6.8 and 6.1.1.4'
O O 0.0106 0.0060 'International Tables Vol C Tables 4.2.6.8 and 6.1.1.4'
Al Al 0.0645 0.0514 'International Tables Vol C Tables 4.2.6.8 and 6.1.1.4'
Si Si 0.0817 0.0704 'International Tables Vol C Tables 4.2.6.8 and 6.1.1.4'

loop_
_geom_angle_atom_site_label_1
_geom_angle_atom_site_label_2
_geom_angle_atom_site_label_3
_geom_angle
O1_1 Si1_1 C1_1 110.00(13)
O1_1 Si1_1 C3_1 112.03(16)
C1_1 Si1_1 C3_1 107.51(17)
O1_1 Si1_1 C2_1 109.56(15)
C1_1 Si1_1 C2_1 108.60(16)
C3_1 Si1_1 C2_1 109.1(2)
O2_1 Si2_1 C4_1 110.80(11)
O2_1 Si2_1 C6_1 109.86(14)
C4_1 Si2_1 C6_1 109.43(17)
O2_1 Si2_1 C5_1 110.25(13)
C4_1 Si2_1 C5_1 108.88(15)
C6_1 Si2_1 C5_1 107.6(2)
O3_1 Si3_1 C8_1 111.36(14)
O3_1 Si3_1 C7_1 111.50(12)
C8_1 Si3_1 C7_1 109.57(18)
O3_1 Si3_1 C9_1 109.54(13)
C8_1 Si3_1 C9_1 107.29(19)
C7_1 Si3_1 C9_1 107.40(15)
O4_1 Si4_1 C12_1 110.14(15)
O4_1 Si4_1 C10_1 110.58(13)
C12_1 Si4_1 C10_1 108.8(2)
O4_1 Si4_1 C11_1 111.75(14)
C12_1 Si4_1 C11_1 108.7(2)
C10_1 Si4_1 C11_1 106.68(17)
O1_1 Al1_1 O3_1 110.97(9)
O1_1 Al1_1 O4_1 112.29(9)
O3_1 Al1_1 O4_1 106.38(8)
O1_1 Al1_1 O2_1 104.64(8)
O3_1 Al1_1 O2_1 111.50(9)
O4_1 Al1_1 O2_1 111.18(9)
Si1_1 O1_1 Al1_1 151.30(12)
Si2_1 O2_1 Al1_1 136.16(10)
Si3_1 O3_1 Al1_1 149.37(11)
Si4_1 O4_1 Al1_1 143.76(12)
Si1_1 C1_1 H1A_1 109.5
Si1_1 C1_1 H1B_1 109.5
H1A_1 C1_1 H1B_1 109.5
Si1_1 C1_1 H1C_1 109.5
H1A_1 C1_1 H1C_1 109.5
H1B_1 C1_1 H1C_1 109.5
Si1_1 C2_1 H2A_1 109.5
Si1_1 C2_1 H2B_1 109.5
H2A_1 C2_1 H2B_1 109.5
Si1_1 C2_1 H2C_1 109.5
H2A_1 C2_1 H2C_1 109.5
H2B_1 C2_1 H2C_1 109.5
Si1_1 C3_1 H3A_1 109.5
Si1_1 C3_1 H3B_1 109.5
H3A_1 C3_1 H3B_1 109.5
Si1_1 C3_1 H3C_1 109.5
H3A_1 C3_1 H3C_1 109.5
H3B_1 C3_1 H3C_1 109.5
Si2_1 C4_1 H4A_1 109.5
Si2_1 C4_1 H4B_1 109.5
H4A_1 C4_1 H4B_1 109.5
Si2_1 C4_1 H4C_1 109.5
H4A_1 C4_1 H4C_1 109.5
H4B_1 C4_1 H4C_1 109.5
Si2_1 C5_1 H5A_1 109.5
Si2_1 C5_1 H5B_1 109.5
H5A_1 C5_1 H5B_1 109.5
Si2_1 C5_1 H5C_1 109.5
H5A_1 C5_1 H5C_1 109.5
H5B_1 C5_1 H5C_1 109.5
Si2_1 C6_1 H6A_1 109.5
Si2_1 C6_1 H6B_1 109.5
H6A_1 C6_1 H6B_1 109.5
Si2_1 C6_1 H6C_1 109.5
H6A_1 C6_1 H6C_1 109.5
H6B_1 C6_1 H6C_1 109.5
Si3_1 C7_1 H7A_1 109.5
Si3_1 C7_1 H7B_1 109.5
H7A_1 C7_1 H7B_1 109.5
Si3_1 C7_1 H7C_1 109.5
H7A_1 C7_1 H7C_1 109.5
H7B_1 C7_1 H7C_1 109.5
Si3_1 C8_1 H8A_1 109.5
Si3_1 C8_1 H8B_1 109.5
H8A_1 C8_1 H8B_1 109.5
Si3_1 C8_1 H8C_1 109.5
H8A_1 C8_1 H8C_1 109.5
H8B_1 C8_1 H8C_1 109.5
Si3_1 C9_1 H9A_1 109.5
Si3_1 C9_1 H9B_1 109.5
H9A_1 C9_1 H9B_1 109.5
Si3_1 C9_1 H9C_1 109.5
H9A_1 C9_1 H9C_1 109.5
H9B_1 C9_1 H9C_1 109.5
Si4_1 C10_1 H10A_1 109.5
Si4_1 C10_1 H10B_1 109.5
H10A_1 C10_1 H10B_1 109.5
Si4_1 C10_1 H10C_1 109.5
H10A_1 C10_1 H10C_1 109.5
H10B_1 C10_1 H10C_1 109.5
Si4_1 C11_1 H11A_1 109.5
Si4_1 C11_1 H11B_1 109.5
H11A_1 C11_1 H11B_1 109.5
Si4_1 C11_1 H11C_1 109.5
H11A_1 C11_1 H11C_1 109.5
H11B_1 C11_1 H11C_1 109.5
Si4_1 C12_1 H12A_1 109.5
Si4_1 C12_1 H12B_1 109.5
H12A_1 C12_1 H12B_1 109.5
Si4_1 C12_1 H12C_1 109.5
H12A_1 C12_1 H12C_1 109.5
H12B_1 C12_1 H12C_1 109.5
O1_2 Si1A_2 C3A_2 111.2(4)
O1_2 Si1A_2 C2A_2 109.1(5)
C3A_2 Si1A_2 C2A_2 107.4(5)
O1_2 Si1A_2 C1A_2 109.3(5)
C3A_2 Si1A_2 C1A_2 111.0(6)
C2A_2 Si1A_2 C1A_2 108.7(5)
Si1A_2 C1A_2 H1AA_2 109.5
Si1A_2 C1A_2 H1AB_2 109.5
H1AA_2 C1A_2 H1AB_2 109.5
Si1A_2 C1A_2 H1AC_2 109.5
H1AA_2 C1A_2 H1AC_2 109.5
H1AB_2 C1A_2 H1AC_2 109.5
Si1A_2 C2A_2 H2AA_2 109.5
Si1A_2 C2A_2 H2AB_2 109.5
H2AA_2 C2A_2 H2AB_2 109.5
Si1A_2 C2A_2 H2AC_2 109.5
H2AA_2 C2A_2 H2AC_2 109.5
H2AB_2 C2A_2 H2AC_2 109.5
Si1A_2 C3A_2 H3AA_2 109.5
Si1A_2 C3A_2 H3AB_2 109.5
H3AA_2 C3A_2 H3AB_2 109.5
Si1A_2 C3A_2 H3AC_2 109.5
H3AA_2 C3A_2 H3AC_2 109.5
H3AB_2 C3A_2 H3AC_2 109.5
O1_2 Si1B_2 C3B_2 112.1(6)
O1_2 Si1B_2 C1B_2 108.7(8)
C3B_2 Si1B_2 C1B_2 108.8(9)
O1_2 Si1B_2 C2B_2 110.3(7)
C3B_2 Si1B_2 C2B_2 109.3(8)
C1B_2 Si1B_2 C2B_2 107.6(7)
Si1B_2 C1B_2 H1BA_2 109.5
Si1B_2 C1B_2 H1BB_2 109.5
H1BA_2 C1B_2 H1BB_2 109.5
Si1B_2 C1B_2 H1BC_2 109.5
H1BA_2 C1B_2 H1BC_2 109.5
H1BB_2 C1B_2 H1BC_2 109.5
Si1B_2 C2B_2 H2BA_2 109.5
Si1B_2 C2B_2 H2BB_2 109.5
H2BA_2 C2B_2 H2BB_2 109.5
Si1B_2 C2B_2 H2BC_2 109.5
H2BA_2 C2B_2 H2BC_2 109.5
H2BB_2 C2B_2 H2BC_2 109.5
Si1B_2 C3B_2 H3BA_2 109.5
Si1B_2 C3B_2 H3BB_2 109.5
H3BA_2 C3B_2 H3BB_2 109.5
Si1B_2 C3B_2 H3BC_2 109.5
H3BA_2 C3B_2 H3BC_2 109.5
H3BB_2 C3B_2 H3BC_2 109.5
O2_2 Si2_2 C6_2 110.03(13)
O2_2 Si2_2 C4_2 110.37(12)
C6_2 Si2_2 C4_2 108.06(14)
O2_2 Si2_2 C5_2 111.99(14)
C6_2 Si2_2 C5_2 108.10(17)
C4_2 Si2_2 C5_2 108.17(14)
O3_2 Si3_2 C7_2 110.92(13)
O3_2 Si3_2 C9_2 109.99(14)
C7_2 Si3_2 C9_2 109.16(17)
O3_2 Si3_2 C8_2 109.41(14)
C7_2 Si3_2 C8_2 109.30(16)
C9_2 Si3_2 C8_2 108.00(17)
O4_2 Si4_2 C11_2 110.84(13)
O4_2 Si4_2 C10_2 110.33(12)
C11_2 Si4_2 C10_2 106.88(15)
O4_2 Si4_2 C12_2 112.37(13)
C11_2 Si4_2 C12_2 105.91(17)
C10_2 Si4_2 C12_2 110.29(15)
O1_2 Al1_2 O3_2 111.83(9)
O1_2 Al1_2 O2_2 104.22(9)
O3_2 Al1_2 O2_2 112.42(10)
O1_2 Al1_2 O4_2 111.14(9)
O3_2 Al1_2 O4_2 105.80(9)
O2_2 Al1_2 O4_2 111.57(9)
Si1A_2 O1_2 Al1_2 139.8(3)
Si1B_2 O1_2 Al1_2 150.1(3)
Si2_2 O2_2 Al1_2 147.32(13)
Si3_2 O3_2 Al1_2 146.80(12)
Si4_2 O4_2 Al1_2 146.72(12)
Si2_2 C4_2 H4A_2 109.5
Si2_2 C4_2 H4B_2 109.5
H4A_2 C4_2 H4B_2 109.5
Si2_2 C4_2 H4C_2 109.5
H4A_2 C4_2 H4C_2 109.5
H4B_2 C4_2 H4C_2 109.5
Si2_2 C5_2 H5A_2 109.5
Si2_2 C5_2 H5B_2 109.5
H5A_2 C5_2 H5B_2 109.5
Si2_2 C5_2 H5C_2 109.5
H5A_2 C5_2 H5C_2 109.5
H5B_2 C5_2 H5C_2 109.5
Si2_2 C6_2 H6A_2 109.5
Si2_2 C6_2 H6B_2 109.5
H6A_2 C6_2 H6B_2 109.5
Si2_2 C6_2 H6C_2 109.5
H6A_2 C6_2 H6C_2 109.5
H6B_2 C6_2 H6C_2 109.5
Si3_2 C7_2 H7A_2 109.5
Si3_2 C7_2 H7B_2 109.5
H7A_2 C7_2 H7B_2 109.5
Si3_2 C7_2 H7C_2 109.5
H7A_2 C7_2 H7C_2 109.5
H7B_2 C7_2 H7C_2 109.5
Si3_2 C8_2 H8A_2 109.5
Si3_2 C8_2 H8B_2 109.5
H8A_2 C8_2 H8B_2 109.5
Si3_2 C8_2 H8C_2 109.5
H8A_2 C8_2 H8C_2 109.5
H8B_2 C8_2 H8C_2 109.5
Si3_2 C9_2 H9A_2 109.5
Si3_2 C9_2 H9B_2 109.5
H9A_2 C9_2 H9B_2 109.5
Si3_2 C9_2 H9C_2 109.5
H9A_2 C9_2 H9C_2 109.5
H9B_2 C9_2 H9C_2 109.5
Si4_2 C10_2 H10A_2 109.5
Si4_2 C10_2 H10B_2 109.5
H10A_2 C10_2 H10B_2 109.5
Si4_2 C10_2 H10C_2 109.5
H10A_2 C10_2 H10C_2 109.5
H10B_2 C10_2 H10C_2 109.5
Si4_2 C11_2 H11A_2 109.5
Si4_2 C11_2 H11B_2 109.5
H11A_2 C11_2 H11B_2 109.5
Si4_2 C11_2 H11C_2 109.5
H11A_2 C11_2 H11C_2 109.5
H11B_2 C11_2 H11C_2 109.5
Si4_2 C12_2 H12A_2 109.5
Si4_2 C12_2 H12B_2 109.5
H12A_2 C12_2 H12B_2 109.5
Si4_2 C12_2 H12C_2 109.5
H12A_2 C12_2 H12C_2 109.5
H12B_2 C12_2 H12C_2 109.5
C3_3 N1_3 C4_3 128.5(8)
C3_3 N1_3 C1O_3 115.7(6)
C4_3 N1_3 C1O_3 115.8(6)
C2_3 C1O_3 N1_3 122.7(5)
C2_3 C1O_3 O1_3 114.0(5)
N1_3 C1O_3 O1_3 123.1(5)
C1O_3 C2_3 H2A_3 109.5
C1O_3 C2_3 H2B_3 109.5
H2A_3 C2_3 H2B_3 109.5
C1O_3 C2_3 H2C_3 109.5
H2A_3 C2_3 H2C_3 109.5
H2B_3 C2_3 H2C_3 109.5
N1_3 C3_3 H3A_3 109.5
N1_3 C3_3 H3B_3 109.5
H3A_3 C3_3 H3B_3 109.5
N1_3 C3_3 H3C_3 109.5
H3A_3 C3_3 H3C_3 109.5
H3B_3 C3_3 H3C_3 109.5
N1_3 C4_3 H4A_3 109.5
N1_3 C4_3 H4B_3 109.5
H4A_3 C4_3 H4B_3 109.5
N1_3 C4_3 H4C_3 109.5
H4A_3 C4_3 H4C_3 109.5
H4B_3 C4_3 H4C_3 109.5
C3_4 N1_4 C4_4 124.9(7)
C3_4 N1_4 C1O_4 115.5(6)
C4_4 N1_4 C1O_4 119.6(7)
N1_4 C1O_4 C2_4 122.8(6)
N1_4 C1O_4 O1_4 120.5(6)
C2_4 C1O_4 O1_4 116.6(5)
C1O_4 C2_4 H2A_4 109.5
C1O_4 C2_4 H2B_4 109.5
H2A_4 C2_4 H2B_4 109.5
C1O_4 C2_4 H2C_4 109.5
H2A_4 C2_4 H2C_4 109.5
H2B_4 C2_4 H2C_4 109.5
N1_4 C3_4 H3A_4 109.5
N1_4 C3_4 H3B_4 109.5
H3A_4 C3_4 H3B_4 109.5
N1_4 C3_4 H3C_4 109.5
H3A_4 C3_4 H3C_4 109.5
H3B_4 C3_4 H3C_4 109.5
N1_4 C4_4 H4A_4 109.5
N1_4 C4_4 H4B_4 109.5
H4A_4 C4_4 H4B_4 109.5
N1_4 C4_4 H4C_4 109.5
H4A_4 C4_4 H4C_4 109.5
H4B_4 C4_4 H4C_4 109.5
C3_5 N1_5 C4_5 123.1(6)
C3_5 N1_5 C1O_5 116.3(5)
C4_5 N1_5 C1O_5 120.5(5)
N1_5 C1O_5 C2_5 121.4(5)
N1_5 C1O_5 O1_5 124.2(4)
C2_5 C1O_5 O1_5 114.5(4)
C1O_5 C2_5 H2A_5 109.5
C1O_5 C2_5 H2B_5 109.5
H2A_5 C2_5 H2B_5 109.5
C1O_5 C2_5 H2C_5 109.5
H2A_5 C2_5 H2C_5 109.5
H2B_5 C2_5 H2C_5 109.5
N1_5 C3_5 H3A_5 109.5
N1_5 C3_5 H3B_5 109.5
H3A_5 C3_5 H3B_5 109.5
N1_5 C3_5 H3C_5 109.5
H3A_5 C3_5 H3C_5 109.5
H3B_5 C3_5 H3C_5 109.5
N1_5 C4_5 H4A_5 109.5
N1_5 C4_5 H4B_5 109.5
H4A_5 C4_5 H4B_5 109.5
N1_5 C4_5 H4C_5 109.5
H4A_5 C4_5 H4C_5 109.5
H4B_5 C4_5 H4C_5 109.5
C3_6 N1_6 C4_6 125.5(8)
C3_6 N1_6 C1O_6 115.0(6)
C4_6 N1_6 C1O_6 119.5(7)
C2_6 C1O_6 N1_6 121.2(6)
C2_6 C1O_6 O1_6 114.1(5)
N1_6 C1O_6 O1_6 124.4(5)
C1O_6 C2_6 H2A_6 109.5
C1O_6 C2_6 H2B_6 109.5
H2A_6 C2_6 H2B_6 109.5
C1O_6 C2_6 H2C_6 109.5
H2A_6 C2_6 H2C_6 109.5
H2B_6 C2_6 H2C_6 109.5
N1_6 C3_6 H3A_6 109.5
N1_6 C3_6 H3B_6 109.5
H3A_6 C3_6 H3B_6 109.5
N1_6 C3_6 H3C_6 109.5
H3A_6 C3_6 H3C_6 109.5
H3B_6 C3_6 H3C_6 109.5
N1_6 C4_6 H4A_6 109.5
N1_6 C4_6 H4B_6 109.5
H4A_6 C4_6 H4B_6 109.5
N1_6 C4_6 H4C_6 109.5
H4A_6 C4_6 H4C_6 109.5
H4B_6 C4_6 H4C_6 109.5

loop_
_geom_bond_atom_site_label_1
_geom_bond_atom_site_label_2
_geom_bond_distance
Si1_1 O1_1 1.5916(18)
Si1_1 C1_1 1.853(3)
Si1_1 C3_1 1.855(4)
Si1_1 C2_1 1.860(3)
Si2_1 O2_1 1.6217(17)
Si2_1 C4_1 1.854(3)
Si2_1 C6_1 1.862(4)
Si2_1 C5_1 1.864(3)
Si3_1 O3_1 1.6026(17)
Si3_1 C8_1 1.856(4)
Si3_1 C7_1 1.858(3)
Si3_1 C9_1 1.859(3)
Si4_1 O4_1 1.6078(17)
Si4_1 C12_1 1.847(4)
Si4_1 C10_1 1.854(3)
Si4_1 C11_1 1.865(3)
Al1_1 O1_1 1.7267(18)
Al1_1 O3_1 1.7326(17)
Al1_1 O4_1 1.7375(17)
Al1_1 O2_1 1.7528(17)
C1_1 H1A_1 0.9800
C1_1 H1B_1 0.9800
C1_1 H1C_1 0.9800
C2_1 H2A_1 0.9800
C2_1 H2B_1 0.9800
C2_1 H2C_1 0.9800
C3_1 H3A_1 0.9800
C3_1 H3B_1 0.9800
C3_1 H3C_1 0.9800
C4_1 H4A_1 0.9800
C4_1 H4B_1 0.9800
C4_1 H4C_1 0.9800
C5_1 H5A_1 0.9800
C5_1 H5B_1 0.9800
C5_1 H5C_1 0.9800
C6_1 H6A_1 0.9800
C6_1 H6B_1 0.9800
C6_1 H6C_1 0.9800
C7_1 H7A_1 0.9800
C7_1 H7B_1 0.9800
C7_1 H7C_1 0.9800
C8_1 H8A_1 0.9800
C8_1 H8B_1 0.9800
C8_1 H8C_1 0.9800
C9_1 H9A_1 0.9800
C9_1 H9B_1 0.9800
C9_1 H9C_1 0.9800
C10_1 H10A_1 0.9800
C10_1 H10B_1 0.9800
C10_1 H10C_1 0.9800
C11_1 H11A_1 0.9800
C11_1 H11B_1 0.9800
C11_1 H11C_1 0.9800
C12_1 H12A_1 0.9800
C12_1 H12B_1 0.9800
C12_1 H12C_1 0.9800
Si1A_2 O1_2 1.584(9)
Si1A_2 C3A_2 1.851(7)
Si1A_2 C2A_2 1.861(8)
Si1A_2 C1A_2 1.866(8)
C1A_2 H1AA_2 0.9800
C1A_2 H1AB_2 0.9800
C1A_2 H1AC_2 0.9800
C2A_2 H2AA_2 0.9800
C2A_2 H2AB_2 0.9800
C2A_2 H2AC_2 0.9800
C3A_2 H3AA_2 0.9800
C3A_2 H3AB_2 0.9800
C3A_2 H3AC_2 0.9800
Si1B_2 O1_2 1.650(13)
Si1B_2 C3B_2 1.838(11)
Si1B_2 C1B_2 1.851(11)
Si1B_2 C2B_2 1.858(11)
C1B_2 H1BA_2 0.9800
C1B_2 H1BB_2 0.9800
C1B_2 H1BC_2 0.9800
C2B_2 H2BA_2 0.9800
C2B_2 H2BB_2 0.9800
C2B_2 H2BC_2 0.9800
C3B_2 H3BA_2 0.9800
C3B_2 H3BB_2 0.9800
C3B_2 H3BC_2 0.9800
Si2_2 O2_2 1.6033(18)
Si2_2 C6_2 1.859(3)
Si2_2 C4_2 1.862(3)
Si2_2 C5_2 1.864(3)
Si3_2 O3_2 1.5890(18)
Si3_2 C7_2 1.864(3)
Si3_2 C9_2 1.871(3)
Si3_2 C8_2 1.872(3)
Si4_2 O4_2 1.6067(18)
Si4_2 C11_2 1.858(3)
Si4_2 C10_2 1.859(3)
Si4_2 C12_2 1.862(3)
Al1_2 O1_2 1.7332(17)
Al1_2 O3_2 1.7350(17)
Al1_2 O2_2 1.7353(18)
Al1_2 O4_2 1.7358(18)
C4_2 H4A_2 0.9800
C4_2 H4B_2 0.9800
C4_2 H4C_2 0.9800
C5_2 H5A_2 0.9800
C5_2 H5B_2 0.9800
C5_2 H5C_2 0.9800
C6_2 H6A_2 0.9800
C6_2 H6B_2 0.9800
C6_2 H6C_2 0.9800
C7_2 H7A_2 0.9800
C7_2 H7B_2 0.9800
C7_2 H7C_2 0.9800
C8_2 H8A_2 0.9800
C8_2 H8B_2 0.9800
C8_2 H8C_2 0.9800
C9_2 H9A_2 0.9800
C9_2 H9B_2 0.9800
C9_2 H9C_2 0.9800
C10_2 H10A_2 0.9800
C10_2 H10B_2 0.9800
C10_2 H10C_2 0.9800
C11_2 H11A_2 0.9800
C11_2 H11B_2 0.9800
C11_2 H11C_2 0.9800
C12_2 H12A_2 0.9800
C12_2 H12B_2 0.9800
C12_2 H12C_2 0.9800
O1_3 C1O_3 1.602(7)
N1_3 C3_3 1.312(8)
N1_3 C4_3 1.374(8)
N1_3 C1O_3 1.511(8)
C1O_3 C2_3 1.470(7)
C2_3 H2A_3 0.9800
C2_3 H2B_3 0.9800
C2_3 H2C_3 0.9800
C3_3 H3A_3 0.9800
C3_3 H3B_3 0.9800
C3_3 H3C_3 0.9800
C4_3 H4A_3 0.9800
C4_3 H4B_3 0.9800
C4_3 H4C_3 0.9800
O1_4 C1O_4 1.580(8)
N1_4 C3_4 1.325(8)
N1_4 C4_4 1.393(8)
N1_4 C1O_4 1.484(9)
C1O_4 C2_4 1.550(8)
C2_4 H2A_4 0.9800
C2_4 H2B_4 0.9800
C2_4 H2C_4 0.9800
C3_4 H3A_4 0.9800
C3_4 H3B_4 0.9800
C3_4 H3C_4 0.9800
C4_4 H4A_4 0.9800
C4_4 H4B_4 0.9800
C4_4 H4C_4 0.9800
O1_5 C1O_5 1.586(6)
N1_5 C3_5 1.335(6)
N1_5 C4_5 1.428(7)
N1_5 C1O_5 1.471(7)
C1O_5 C2_5 1.483(7)
C2_5 H2A_5 0.9800
C2_5 H2B_5 0.9800
C2_5 H2C_5 0.9800
C3_5 H3A_5 0.9800
C3_5 H3B_5 0.9800
C3_5 H3C_5 0.9800
C4_5 H4A_5 0.9800
C4_5 H4B_5 0.9800
C4_5 H4C_5 0.9800
O1_6 C1O_6 1.676(7)
N1_6 C3_6 1.311(8)
N1_6 C4_6 1.429(9)
N1_6 C1O_6 1.521(9)
C1O_6 C2_6 1.507(8)
C2_6 H2A_6 0.9800
C2_6 H2B_6 0.9800
C2_6 H2C_6 0.9800
C3_6 H3A_6 0.9800
C3_6 H3B_6 0.9800
C3_6 H3C_6 0.9800
C4_6 H4A_6 0.9800
C4_6 H4B_6 0.9800
C4_6 H4C_6 0.9800

loop_
_geom_torsion_atom_site_label_1
_geom_torsion_atom_site_label_2
_geom_torsion_atom_site_label_3
_geom_torsion_atom_site_label_4
_geom_torsion
C1_1 Si1_1 O1_1 Al1_1 87.9(3)
C3_1 Si1_1 O1_1 Al1_1 -31.6(3)
C2_1 Si1_1 O1_1 Al1_1 -152.7(3)
O3_1 Al1_1 O1_1 Si1_1 78.6(3)
O4_1 Al1_1 O1_1 Si1_1 -40.4(3)
O2_1 Al1_1 O1_1 Si1_1 -161.1(3)
C4_1 Si2_1 O2_1 Al1_1 6.8(2)
C6_1 Si2_1 O2_1 Al1_1 127.9(2)
C5_1 Si2_1 O2_1 Al1_1 -113.8(2)
O1_1 Al1_1 O2_1 Si2_1 -176.33(15)
O3_1 Al1_1 O2_1 Si2_1 -56.30(18)
O4_1 Al1_1 O2_1 Si2_1 62.23(18)
C8_1 Si3_1 O3_1 Al1_1 80.8(3)
C7_1 Si3_1 O3_1 Al1_1 -41.9(3)
C9_1 Si3_1 O3_1 Al1_1 -160.7(2)
O1_1 Al1_1 O3_1 Si3_1 41.7(3)
O4_1 Al1_1 O3_1 Si3_1 164.1(2)
O2_1 Al1_1 O3_1 Si3_1 -74.6(2)
C12_1 Si4_1 O4_1 Al1_1 -118.6(3)
C10_1 Si4_1 O4_1 Al1_1 121.1(2)
C11_1 Si4_1 O4_1 Al1_1 2.4(3)
O1_1 Al1_1 O4_1 Si4_1 -65.7(2)
O3_1 Al1_1 O4_1 Si4_1 172.74(19)
O2_1 Al1_1 O4_1 Si4_1 51.2(2)
C3A_2 Si1A_2 O1_2 Al1_2 19.1(7)
C2A_2 Si1A_2 O1_2 Al1_2 -99.3(5)
C1A_2 Si1A_2 O1_2 Al1_2 142.0(5)
C3B_2 Si1B_2 O1_2 Al1_2 -3.4(13)
C1B_2 Si1B_2 O1_2 Al1_2 116.9(8)
C2B_2 Si1B_2 O1_2 Al1_2 -125.4(7)
O3_2 Al1_2 O1_2 Si1A_2 58.0(4)
O2_2 Al1_2 O1_2 Si1A_2 179.7(4)
O4_2 Al1_2 O1_2 Si1A_2 -60.0(4)
O3_2 Al1_2 O1_2 Si1B_2 57.6(8)
O2_2 Al1_2 O1_2 Si1B_2 179.3(8)
O4_2 Al1_2 O1_2 Si1B_2 -60.4(8)
C6_2 Si2_2 O2_2 Al1_2 -152.8(2)
C4_2 Si2_2 O2_2 Al1_2 88.0(3)
C5_2 Si2_2 O2_2 Al1_2 -32.6(3)
O1_2 Al1_2 O2_2 Si2_2 -161.5(2)
O3_2 Al1_2 O2_2 Si2_2 -40.2(3)
O4_2 Al1_2 O2_2 Si2_2 78.4(3)
C7_2 Si3_2 O3_2 Al1_2 -6.4(3)
C9_2 Si3_2 O3_2 Al1_2 -127.3(3)
C8_2 Si3_2 O3_2 Al1_2 114.2(3)
O1_2 Al1_2 O3_2 Si3_2 60.2(3)
O2_2 Al1_2 O3_2 Si3_2 -56.7(3)
O4_2 Al1_2 O3_2 Si3_2 -178.7(2)
C11_2 Si4_2 O4_2 Al1_2 -176.0(2)
C10_2 Si4_2 O4_2 Al1_2 -57.9(3)
C12_2 Si4_2 O4_2 Al1_2 65.7(3)
O1_2 Al1_2 O4_2 Si4_2 -69.0(2)
O3_2 Al1_2 O4_2 Si4_2 169.4(2)
O2_2 Al1_2 O4_2 Si4_2 46.9(2)
C3_3 N1_3 C1O_3 C2_3 -178.8(7)
C4_3 N1_3 C1O_3 C2_3 -0.8(11)
C3_3 N1_3 C1O_3 O1_3 -3.1(11)
C4_3 N1_3 C1O_3 O1_3 174.9(5)
C3_4 N1_4 C1O_4 C2_4 -179.3(6)
C4_4 N1_4 C1O_4 C2_4 1.3(13)
C3_4 N1_4 C1O_4 O1_4 3.2(12)
C4_4 N1_4 C1O_4 O1_4 -176.3(7)
C3_5 N1_5 C1O_5 C2_5 177.7(6)
C4_5 N1_5 C1O_5 C2_5 -1.2(10)
C3_5 N1_5 C1O_5 O1_5 -1.6(9)
C4_5 N1_5 C1O_5 O1_5 179.4(5)
C3_6 N1_6 C1O_6 C2_6 -168.5(7)
C4_6 N1_6 C1O_6 C2_6 11.0(13)
C3_6 N1_6 C1O_6 O1_6 5.0(12)
C4_6 N1_6 C1O_6 O1_6 -175.6(6)
